data_2007786
loop_
_publ_author_name
'Yong Cui'
'Deliang Long'
'Wendan Chen'
'Jinshun Huang'

_publ_section_title
;
 Dichlorobis(quinoline-<i>N</i>)zinc(II)
;
_journal_issue 11
_journal_name_full 'Acta Crystallographica Section C'
_journal_page_first 1605
_journal_page_last 1607
_journal_paper_doi 10.1107/S0108270198007240
_journal_volume 54
_journal_year 1998
_chemical_formula_iupac '[Zn Cl2 (C18 H14 N2)]'
_chemical_formula_moiety 'C18 H14 Cl2 N2 Zn'
_chemical_formula_sum 'C18 H14 Cl2 N2 Zn'
_chemical_formula_weight 394.58
_chemical_name_systematic
;
 Dichlorobis(quinoline-N)zinc(II)
;
_space_group_IT_number 2
_symmetry_cell_setting triclinic
_symmetry_space_group_name_Hall '-P 1'
_symmetry_space_group_name_H-M 'P -1'
_cell_angle_alpha 80.5130(10)
_cell_angle_beta 72.5460(10)
_cell_angle_gamma 71.890(2)
_cell_formula_units_Z 2
_cell_length_a 8.76900(10)
_cell_length_b 9.5801(3)
_cell_length_c 11.0747(3)
_cell_measurement_reflns_used 2638
_cell_measurement_temperature 293(2)
_cell_measurement_theta_max 23.29
_cell_measurement_theta_min 1.93
_cell_volume 840.93(4)
_computing_cell_refinement 'SMART and SAINT (Siemens, 1995)'
_computing_data_collection 'SMART (Siemens, 1995)'
_computing_data_reduction 'SAINT (Siemens, 1995)'
_computing_molecular_graphics 'SHELXTL/PC (Sheldrick, 1994)'
_computing_publication_material SHELXTL/PC
_computing_structure_refinement 'SHELXL93 (Sheldrick, 1993)'
_computing_structure_solution 'SHELXS86 (Sheldrick, 1990)'
_diffrn_ambient_temperature 293(2)
_diffrn_measurement_device 'SMART CCD'
_diffrn_measurement_method '\w scans'
_diffrn_radiation_monochromator graphite
_diffrn_radiation_source 'fine-focus sealed tube'
_diffrn_radiation_type MoK\a
_diffrn_radiation_wavelength 0.71073
_diffrn_reflns_av_R_equivalents 0.0266
_diffrn_reflns_av_sigmaI/netI 0.0523
_diffrn_reflns_limit_h_max 9
_diffrn_reflns_limit_h_min -9
_diffrn_reflns_limit_k_max 10
_diffrn_reflns_limit_k_min -7
_diffrn_reflns_limit_l_max 11
_diffrn_reflns_limit_l_min -12
_diffrn_reflns_number 3364
_diffrn_reflns_theta_max 23.29
_diffrn_reflns_theta_min 1.93
_diffrn_standards_decay_% none
_diffrn_standards_interval_count none
_diffrn_standards_interval_time none
_diffrn_standards_number none
_exptl_absorpt_coefficient_mu 1.777
_exptl_absorpt_correction_T_max 0.931
_exptl_absorpt_correction_T_min 0.542
_exptl_absorpt_correction_type 'multiscan (SADABS; Sheldrick, 1996)'
_exptl_crystal_colour colourless
_exptl_crystal_density_diffrn 1.558
_exptl_crystal_density_method 'not measured'
_exptl_crystal_description plate
_exptl_crystal_F_000 400
_exptl_crystal_size_max 0.3
_exptl_crystal_size_mid 0.1
_exptl_crystal_size_min 0.04
_refine_diff_density_max 0.52
_refine_diff_density_min -1.02
_refine_ls_extinction_method none
_refine_ls_goodness_of_fit_all 1.020
_refine_ls_goodness_of_fit_obs 1.071
_refine_ls_hydrogen_treatment 'H atoms riding, fixed isotropic U = 0.05 \%A^2^'
_refine_ls_matrix_type full
_refine_ls_number_parameters 208
_refine_ls_number_reflns 2377
_refine_ls_number_restraints 0
_refine_ls_restrained_S_all 1.020
_refine_ls_restrained_S_obs 1.071
_refine_ls_R_factor_all 0.056
_refine_ls_R_factor_obs 0.049
_refine_ls_shift/esd_max 0.000
_refine_ls_shift/esd_mean 0.000
_refine_ls_structure_factor_coef Fsqd
_refine_ls_weighting_details 'w = 1/[\s^2^(Fo^2^)+(0.0913P)^2^] where P=(Fo^2^+2Fc^2^)/3'
_refine_ls_weighting_scheme calc
_refine_ls_wR_factor_all 0.131
_refine_ls_wR_factor_obs 0.126
_reflns_number_observed 2012
_reflns_number_total 2377
_reflns_observed_criterion >2sigma(I)
_cod_data_source_file bm1252.cif
_cod_data_source_block bm1252
_cod_depositor_comments
;
The following automatic conversions were performed:
'_symmetry_cell_setting' value 'Triclinic' changed to 'triclinic'
according to '/home/saulius/struct/CIF-dictionaries/cif_core.dic'
dictionary named 'cif_core.dic' version 2.4.1 from 2010-06-29.

Automatic conversion script
Id: cif_fix_enum 1527 2010-12-29 10:47:43Z saulius 

The following automatic conversions were performed:

'_symmetry_cell_setting' value 'Triclinic' changed to 'triclinic'
according to /home/saulius/struct/CIF-dictionaries/cif_core.dic
dictionary named 'cif_core.dic' version 2.4.1 from
2010-06-29.

'_geom_angle_publ_flag' value 'Yes' changed to 'yes'
according to /home/saulius/struct/CIF-dictionaries/cif_core.dic
dictionary named 'cif_core.dic' version 2.4.1 from 2010-06-29 (6
times).

'_geom_angle_publ_flag' value 'No' changed to 'no' according
to /home/saulius/struct/CIF-dictionaries/cif_core.dic dictionary
named 'cif_core.dic' version 2.4.1 from 2010-06-29 (20 times).

Automatic conversion script
Id: cif_fix_values 1715 2011-07-08 13:25:40Z adriana 

The following automatic conversions were performed:

'_refine_ls_weighting_scheme' value 'calc w =
1/[\s^2^(Fo^2^)+(0.0913P)^2^] where P=(Fo^2^+2Fc^2^)/3' was changed
to 'calc'. New tag '_refine_ls_weighting_details' was created. The
value of the new tag was set to 'w = 1/[\s^2^(Fo^2^)+(0.0913P)^2^]
where P=(Fo^2^+2Fc^2^)/3'.

Automatic conversion script
Id: cif_fix_values 3143 2015-03-26 13:38:13Z robertas 
;
_cod_database_code 2007786

loop_
_symmetry_equiv_pos_as_xyz
'x, y, z'
'-x, -y, -z'

loop_
_atom_site_aniso_label
_atom_site_aniso_U_11
_atom_site_aniso_U_22
_atom_site_aniso_U_33
_atom_site_aniso_U_12
_atom_site_aniso_U_13
_atom_site_aniso_U_23
Zn 0.0384(3) 0.0338(3) 0.0461(4) 0.0028(2) -0.0096(2) -0.0120(2)
Cl1 0.0607(8) 0.0474(7) 0.0553(7) -0.0090(6) 0.0017(6) -0.0045(6)
Cl2 0.0556(8) 0.0554(8) 0.0726(8) 0.0161(6) -0.0318(6) -0.0199(7)
N2 0.037(2) 0.032(2) 0.044(2) 0.000(2) -0.013(2) -0.003(2)
N1 0.037(2) 0.034(2) 0.038(2) -0.001(2) -0.007(2) -0.004(2)
C21 0.045(3) 0.041(3) 0.062(3) -0.006(2) -0.009(2) 0.003(2)
C22 0.049(3) 0.065(4) 0.078(4) -0.021(3) -0.016(3) 0.005(3)
C23 0.084(4) 0.057(3) 0.068(3) -0.038(3) -0.035(3) 0.013(3)
C24 0.074(3) 0.034(3) 0.047(3) -0.021(2) -0.029(2) 0.011(2)
C25 0.114(5) 0.044(3) 0.047(3) -0.025(3) -0.024(3) -0.007(2)
C26 0.105(5) 0.048(3) 0.051(3) -0.005(3) -0.012(3) -0.023(3)
C27 0.062(3) 0.056(3) 0.052(3) 0.000(3) -0.010(3) -0.011(3)
C28 0.047(3) 0.038(3) 0.046(3) 0.003(2) -0.013(2) -0.010(2)
C29 0.048(3) 0.031(2) 0.037(2) -0.004(2) -0.015(2) 0.003(2)
C11 0.047(2) 0.041(3) 0.039(2) -0.001(2) -0.015(2) -0.004(2)
C12 0.055(3) 0.052(3) 0.042(3) -0.009(2) -0.012(2) -0.004(2)
C13 0.047(3) 0.042(3) 0.047(3) -0.010(2) -0.001(2) -0.015(2)
C14 0.033(2) 0.032(2) 0.039(2) -0.007(2) -0.003(2) -0.006(2)
C15 0.039(2) 0.028(2) 0.062(3) -0.001(2) -0.009(2) -0.010(2)
C16 0.041(3) 0.031(3) 0.076(3) 0.001(2) -0.019(2) 0.002(2)
C17 0.051(3) 0.041(3) 0.056(3) -0.007(2) -0.020(2) -0.002(2)
C18 0.045(2) 0.040(3) 0.043(2) -0.007(2) -0.011(2) -0.005(2)
C19 0.034(2) 0.028(2) 0.039(2) -0.005(2) -0.008(2) -0.003(2)

loop_
_atom_site_label
_atom_site_fract_x
_atom_site_fract_y
_atom_site_fract_z
_atom_site_U_iso_or_equiv
_atom_site_thermal_displace_type
_atom_site_calc_flag
_atom_site_refinement_flags
_atom_site_occupancy
_atom_site_disorder_group
_atom_site_type_symbol
Zn 0.40118(6) 0.30138(5) 0.70578(4) 0.0418(2) Uani d . 1 . Zn
Cl1 0.3108(2) 0.15905(13) 0.87817(12) 0.0598(4) Uani d . 1 . Cl
Cl2 0.2091(2) 0.43266(14) 0.60471(13) 0.0635(4) Uani d . 1 . Cl
N1 0.5873(4) 0.1677(4) 0.5748(3) 0.0389(8) Uani d . 1 . N
N2 0.4969(4) 0.4445(4) 0.7586(3) 0.0398(8) Uani d . 1 . N
C21 0.6567(6) 0.4374(5) 0.7127(5) 0.0527(12) Uani d . 1 . C
C22 0.7317(7) 0.5271(6) 0.7467(6) 0.0642(14) Uani d . 1 . C
C23 0.6404(8) 0.6286(6) 0.8283(5) 0.0638(15) Uani d . 1 . C
C24 0.4682(6) 0.6456(5) 0.8794(4) 0.0489(12) Uani d . 1 . C
C25 0.3635(9) 0.7530(6) 0.9638(5) 0.067(2) Uani d . 1 . C
C26 0.1970(9) 0.7647(6) 1.0075(5) 0.072(2) Uani d . 1 . C
C27 0.1295(7) 0.6689(6) 0.9732(5) 0.0609(14) Uani d . 1 . C
C28 0.2273(6) 0.5623(5) 0.8906(4) 0.0467(11) Uani d . 1 . C
C29 0.3988(5) 0.5490(5) 0.8421(4) 0.0401(10) Uani d . 1 . C
C11 0.5682(5) 0.1807(5) 0.4596(4) 0.0441(11) Uani d . 1 . C
C12 0.6600(6) 0.0787(5) 0.3693(4) 0.0516(12) Uani d . 1 . C
C13 0.7777(6) -0.0417(5) 0.4010(4) 0.0472(11) Uani d . 1 . C
C14 0.8066(5) -0.0579(4) 0.5212(4) 0.0365(9) Uani d . 1 . C
C15 0.9295(5) -0.1780(5) 0.5586(5) 0.0452(11) Uani d . 1 . C
C16 0.9562(6) -0.1878(5) 0.6750(5) 0.0519(12) Uani d . 1 . C
C17 0.8607(6) -0.0797(5) 0.7602(4) 0.0493(11) Uani d . 1 . C
C18 0.7394(5) 0.0366(5) 0.7280(4) 0.0435(10) Uani d . 1 . C
C19 0.7103(5) 0.0499(4) 0.6066(4) 0.0347(9) Uani d . 1 . C
H11 0.4647 0.2499 0.4435 0.050 Uiso d . 1 . H
H12 0.6349 0.0882 0.2772 0.050 Uiso d . 1 . H
H13 0.8432 -0.1273 0.3388 0.050 Uiso d . 1 . H
H15 0.9949 -0.2603 0.5000 0.050 Uiso d . 1 . H
H16 1.0398 -0.2628 0.7000 0.050 Uiso d . 1 . H
H17 0.8677 -0.0716 0.8586 0.050 Uiso d . 1 . H
H18 0.6633 0.1243 0.7968 0.050 Uiso d . 1 . H
H21 0.7271 0.3545 0.6585 0.050 Uiso d . 1 . H
H22 0.8420 0.4942 0.6990 0.050 Uiso d . 1 . H
H23 0.6875 0.6993 0.8574 0.050 Uiso d . 1 . H
H25 0.4162 0.8165 1.0030 0.050 Uiso d . 1 . H
H26 0.1447 0.8401 1.0814 0.050 Uiso d . 1 . H
H27 0.0102 0.6608 0.9800 0.050 Uiso d . 1 . H
H28 0.1793 0.4857 0.8617 0.050 Uiso d . 1 . H

loop_
_atom_type_symbol
_atom_type_description
_atom_type_scat_dispersion_real
_atom_type_scat_dispersion_imag
_atom_type_scat_source
C C 0.0033 0.0016 'International Tables Vol C Tables 4.2.6.8 and 6.1.1.4'
H H 0.0000 0.0000 'International Tables Vol C Tables 4.2.6.8 and 6.1.1.4'
N N 0.0061 0.0033 'International Tables Vol C Tables 4.2.6.8 and 6.1.1.4'
Cl Cl 0.1484 0.1585 'International Tables Vol C Tables 4.2.6.8 and 6.1.1.4'
Zn Zn 0.2839 1.4301 'International Tables Vol C Tables 4.2.6.8 and 6.1.1.4'

loop_
_geom_angle_atom_site_label_1
_geom_angle_atom_site_label_2
_geom_angle_atom_site_label_3
_geom_angle
_geom_angle_publ_flag
Cl1 Zn Cl2 115.47(5) yes
Cl1 Zn N1 108.70(10) yes
Cl1 Zn N2 108.60(10) yes
Cl2 Zn N1 106.30(10) yes
Cl2 Zn N2 108.30(10) yes
N1 Zn N2 109.30(10) yes
C21 N2 C29 118.4(4) no
C21 N2 Zn 120.1(3) no
C29 N2 Zn 121.5(3) no
C11 N1 C19 118.1(3) no
C11 N1 Zn 116.9(3) no
C19 N1 Zn 123.8(3) no
N2 C21 C22 123.6(5) no
C23 C22 C21 119.6(5) no
C22 C23 C24 120.4(5) no
C25 C24 C23 123.4(5) no
C25 C24 C29 119.2(5) no
C23 C24 C29 117.4(5) no
C26 C25 C24 120.0(5) no
C25 C26 C27 120.9(5) no
C28 C27 C26 121.0(5) no
C27 C28 C29 119.5(4) no
N2 C29 C28 120.0(4) no
N2 C29 C24 120.7(4) no
C28 C29 C24 119.3(4) no
N1 C11 C12 124.0(4) no
C13 C12 C11 118.6(4) no
C12 C13 C14 119.6(4) no
C13 C14 C19 118.6(4) no
C13 C14 C15 122.3(4) no
C19 C14 C15 119.1(4) no
C16 C15 C14 120.5(4) no
C15 C16 C17 120.5(4) no
C18 C17 C16 120.6(4) no
C17 C18 C19 119.9(4) no
N1 C19 C14 121.0(4) no
N1 C19 C18 119.5(4) no
C14 C19 C18 119.4(4) no

loop_
_geom_bond_atom_site_label_1
_geom_bond_atom_site_label_2
_geom_bond_site_symmetry_2
_geom_bond_distance
_geom_bond_publ_flag
Zn Cl1 . 2.2440(10) yes
Zn Cl2 . 2.2410(10) yes
Zn N1 . 2.074(3) yes
Zn N2 . 2.050(3) yes
N2 C21 . 1.323(6) no
N2 C29 . 1.375(5) no
N1 C11 . 1.316(5) no
N1 C19 . 1.379(5) no
C21 C22 . 1.385(7) no
C22 C23 . 1.332(8) no
C23 C24 . 1.412(8) no
C24 C25 . 1.411(7) no
C24 C29 . 1.423(6) no
C25 C26 . 1.368(9) no
C26 C27 . 1.387(8) no
C27 C28 . 1.382(6) no
C28 C29 . 1.409(6) no
C11 C12 . 1.398(6) no
C12 C13 . 1.365(7) no
C13 C14 . 1.403(6) no
C14 C19 . 1.405(6) no
C14 C15 . 1.413(6) no
C15 C16 . 1.361(7) no
C16 C17 . 1.405(7) no
C17 C18 . 1.364(6) no
C18 C19 . 1.420(6) no
